data_7042956
loop_
_publ_author_name
'Sasano, Yoshifumi'
'Yasuda, Nobuhiro'
'Maeda, Hiromitsu'

_publ_section_title
;
 Deprotonated meso-hydroxyporphyrin as a stable \p-electronic anion: the
 building unit of ion-pairing assembly
;
_journal_name_full 'Dalton Trans.'
_journal_paper_doi 10.1039/C7DT01635B
_journal_year 2017
_chemical_formula_moiety 'C38.50 H10 Cl F15 N4 Ni'
_chemical_formula_sum 'C38.5 H10 Cl F15 N4 Ni'
_chemical_formula_weight 907.66
_chemical_melting_point ?
_space_group_crystal_system monoclinic
_space_group_IT_number 15
_space_group_name_Hall '-C 2yc'
_space_group_name_H-M_alt 'C 1 2/c 1'
_symmetry_space_group_name_Hall '-C 2yc'
_symmetry_space_group_name_H-M 'C 1 2/c 1'
_atom_sites_solution_hydrogens geom
_audit_creation_method SHELXL-2014/7
_audit_update_record
;
2017-03-07 deposited with the CCDC.
2017-05-10 downloaded from the CCDC.
;
_cell_angle_alpha 90
_cell_angle_beta 111.954(3)
_cell_angle_gamma 90
_cell_formula_units_Z 8
_cell_length_a 31.4500(12)
_cell_length_b 7.5523(3)
_cell_length_c 29.4499(10)
_cell_measurement_reflns_used 16661
_cell_measurement_temperature 100(2)
_cell_measurement_theta_max 27.958
_cell_measurement_theta_min 2.634
_cell_volume 6487.7(4)
_computing_cell_refinement 'Rapid Auto(Rigaku)'
_computing_data_collection 'Rapid Auto(Rigaku)'
_computing_data_reduction 'Rapid Auto(Rigaku)'
_computing_structure_refinement 'SHELXL-2014/7 (Sheldrick, 2014)'
_computing_structure_solution 'SHELXS-97 (Sheldrick, 1990)'
_diffrn_ambient_temperature 100(2)
_diffrn_detector_area_resol_mean 29
_diffrn_measured_fraction_theta_full 0.979
_diffrn_measured_fraction_theta_max 0.979
_diffrn_measurement_device_type 'Rigaku Saturn 724'
_diffrn_measurement_method 'Oscillation Photograph'
_diffrn_radiation_monochromator 'Si(111) Channel Cut'
_diffrn_radiation_type Synchrotron
_diffrn_radiation_wavelength 0.78201
_diffrn_reflns_av_R_equivalents 0.0540
_diffrn_reflns_av_unetI/netI 0.0574
_diffrn_reflns_Laue_measured_fraction_full 0.979
_diffrn_reflns_Laue_measured_fraction_max 0.979
_diffrn_reflns_limit_h_max 35
_diffrn_reflns_limit_h_min -37
_diffrn_reflns_limit_k_max 8
_diffrn_reflns_limit_k_min -8
_diffrn_reflns_limit_l_max 35
_diffrn_reflns_limit_l_min -35
_diffrn_reflns_number 16661
_diffrn_reflns_point_group_measured_fraction_full 0.979
_diffrn_reflns_point_group_measured_fraction_max 0.979
_diffrn_reflns_theta_full 27.958
_diffrn_reflns_theta_max 27.958
_diffrn_reflns_theta_min 2.634
_diffrn_source 'synchrotron radiation SPring-8 BL40XU'
_exptl_absorpt_coefficient_mu 1.040
_exptl_absorpt_correction_T_max 1.000
_exptl_absorpt_correction_T_min 0.767
_exptl_absorpt_correction_type multi-scan
_exptl_absorpt_process_details 'ABSCOR (T.Higashi, 2001)'
_exptl_crystal_colour red
_exptl_crystal_density_diffrn 1.859
_exptl_crystal_density_meas ?
_exptl_crystal_description needle
_exptl_crystal_F_000 3592
_exptl_crystal_size_max 0.080
_exptl_crystal_size_mid 0.020
_exptl_crystal_size_min 0.005
_refine_diff_density_max 0.371
_refine_diff_density_min -0.551
_refine_diff_density_rms 0.072
_refine_ls_extinction_method none
_refine_ls_goodness_of_fit_ref 1.039
_refine_ls_hydrogen_treatment constr
_refine_ls_matrix_type full
_refine_ls_number_parameters 537
_refine_ls_number_reflns 5733
_refine_ls_number_restraints 0
_refine_ls_restrained_S_all 1.039
_refine_ls_R_factor_all 0.0507
_refine_ls_R_factor_gt 0.0400
_refine_ls_shift/su_max 0.002
_refine_ls_shift/su_mean 0.000
_refine_ls_structure_factor_coef Fsqd
_refine_ls_weighting_details 'w=1/[\s^2^(Fo^2^)+(0.0322P)^2^+16.9616P] where P=(Fo^2^+2Fc^2^)/3'
_refine_ls_weighting_scheme calc
_refine_ls_wR_factor_gt 0.0917
_refine_ls_wR_factor_ref 0.0990
_reflns_Friedel_coverage 0.000
_reflns_number_gt 4772
_reflns_number_total 5733
_reflns_threshold_expression 'I > 2\s(I)'
_cod_data_source_file c7dt01635b2.cif
_cod_data_source_block ydkr
_cod_depositor_comments
;
The following automatic conversions were performed:

'_chemical_melting_point' value 'not measured' was changed to '?' -
the value is undefined or not given.

'_exptl_crystal_density_meas' value 'not measured' was changed to '?'
- the value is perceived as not measured.

Automatic conversion script
Id: cif_fix_values 4973 2017-02-22 13:04:09Z antanas 
;
_cod_original_formula_sum 'C38.50 H10 Cl F15 N4 Ni'
_cod_database_code 7042956
_shelx_shelxl_version_number 2014/7
_shelx_space_group_comment
;
The symmetry employed for this shelxl refinement is uniquely defined
by the following loop, which should always be used as a source of
symmetry information in preference to the above space-group names.
They are only intended as comments.
;
_shelx_estimated_absorpt_t_min 0.921
_shelx_estimated_absorpt_t_max 0.990

loop_
_space_group_symop_operation_xyz
'x, y, z'
'-x, y, -z+1/2'
'x+1/2, y+1/2, z'
'-x+1/2, y+1/2, -z+1/2'
'-x, -y, -z'
'x, -y, z-1/2'
'-x+1/2, -y+1/2, -z'
'x+1/2, -y+1/2, z-1/2'

loop_
_atom_site_label
_atom_site_type_symbol
_atom_site_fract_x
_atom_site_fract_y
_atom_site_fract_z
_atom_site_U_iso_or_equiv
_atom_site_adp_type
_atom_site_occupancy
_atom_site_site_symmetry_order
_atom_site_calc_flag
_atom_site_refinement_flags_posn
_atom_site_refinement_flags_adp
_atom_site_refinement_flags_occupancy
C1 C 0.56889(9) 0.9024(3) 0.45698(10) 0.0154(6) Uani 1 1 d . . .
H1 H 0.5886 0.9578 0.4435 0.018 Uiso 1 1 calc R U .
C2 C 0.52297(9) 0.8915(3) 0.43647(10) 0.0161(6) Uani 1 1 d . . .
H2 H 0.5041 0.9350 0.4051 0.019 Uiso 1 1 calc R U .
C3 C 0.50750(9) 0.8024(3) 0.47050(9) 0.0141(6) Uani 1 1 d . . .
C4 C 0.46239(9) 0.7785(4) 0.46350(10) 0.0155(6) Uani 1 1 d . . .
H3 H 0.4399 0.8088 0.4325 0.019 Uiso 1 1 calc R U .
C5 C 0.44773(9) 0.7132(3) 0.49880(10) 0.0148(6) Uani 1 1 d . . .
C6 C 0.40066(9) 0.7070(4) 0.49407(10) 0.0176(6) Uani 1 1 d . . .
H4 H 0.3747 0.7325 0.4654 0.021 Uiso 1 1 calc R U .
C7 C 0.40008(9) 0.6581(3) 0.53787(10) 0.0156(6) Uani 1 1 d . . .
H5 H 0.3738 0.6444 0.5460 0.019 Uiso 1 1 calc R U .
C8 C 0.44714(9) 0.6308(3) 0.56989(10) 0.0138(6) Uani 1 1 d . . .
C9 C 0.46120(9) 0.5739(3) 0.61806(10) 0.0148(6) Uani 1 1 d . . .
C10 C 0.50525(9) 0.5150(3) 0.64406(10) 0.0151(6) Uani 1 1 d . . .
C11 C 0.51941(10) 0.4246(4) 0.69038(10) 0.0188(6) Uani 1 1 d . . .
H6 H 0.5027 0.4166 0.7113 0.023 Uiso 1 1 calc R U .
C12 C 0.56086(9) 0.3535(4) 0.69841(10) 0.0173(6) Uani 1 1 d . . .
H7 H 0.5783 0.2813 0.7254 0.021 Uiso 1 1 calc R U .
C13 C 0.57382(9) 0.4072(4) 0.65868(10) 0.0154(6) Uani 1 1 d . . .
C14 C 0.61579(9) 0.3676(3) 0.65520(9) 0.0142(6) Uani 1 1 d . . .
C15 C 0.63167(9) 0.4575(3) 0.62366(9) 0.0136(5) Uani 1 1 d . . .
C16 C 0.67771(9) 0.4460(4) 0.62496(10) 0.0161(6) Uani 1 1 d . . .
H8 H 0.7006 0.3639 0.6432 0.019 Uiso 1 1 calc R U .
C17 C 0.68216(9) 0.5747(4) 0.59509(10) 0.0179(6) Uani 1 1 d . . .
H9 H 0.7093 0.6052 0.5899 0.021 Uiso 1 1 calc R U .
C18 C 0.63808(9) 0.6560(3) 0.57277(9) 0.0138(6) Uani 1 1 d . . .
C19 C 0.62724(9) 0.7767(4) 0.53414(10) 0.0159(6) Uani 1 1 d . . .
C20 C 0.58236(9) 0.8128(3) 0.50376(9) 0.0140(6) Uani 1 1 d . . .
C21 C 0.42533(9) 0.5618(4) 0.63990(9) 0.0148(6) Uani 1 1 d . . .
C22 C 0.40330(10) 0.7128(4) 0.64696(10) 0.0191(6) Uani 1 1 d . . .
C23 C 0.36707(10) 0.7058(4) 0.66265(11) 0.0226(6) Uani 1 1 d . . .
C24 C 0.35209(10) 0.5439(4) 0.67216(11) 0.0227(6) Uani 1 1 d . . .
C25 C 0.37342(10) 0.3918(4) 0.66651(10) 0.0206(6) Uani 1 1 d . . .
C26 C 0.40953(9) 0.4020(3) 0.65072(10) 0.0165(6) Uani 1 1 d . . .
C27 C 0.64496(9) 0.2303(4) 0.68902(10) 0.0162(6) Uani 1 1 d . . .
C28 C 0.63168(9) 0.0542(4) 0.68453(10) 0.0197(6) Uani 1 1 d . . .
C29 C 0.65663(10) -0.0748(4) 0.71652(10) 0.0194(6) Uani 1 1 d . . .
C30 C 0.69656(9) -0.0278(4) 0.75475(10) 0.0192(6) Uani 1 1 d . . .
C31 C 0.71080(9) 0.1456(4) 0.76048(10) 0.0168(6) Uani 1 1 d . . .
C32 C 0.68513(9) 0.2721(3) 0.72784(10) 0.0145(6) Uani 1 1 d . . .
C33 C 0.66612(9) 0.8592(4) 0.52425(10) 0.0165(6) Uani 1 1 d . . .
C34 C 0.69539(9) 0.9782(4) 0.55762(10) 0.0197(6) Uani 1 1 d . . .
C35 C 0.73235(10) 1.0547(4) 0.55061(11) 0.0252(7) Uani 1 1 d . . .
C36 C 0.74059(10) 1.0147(4) 0.50888(12) 0.0257(7) Uani 1 1 d . . .
C37 C 0.71216(10) 0.8999(4) 0.47478(11) 0.0236(7) Uani 1 1 d . . .
C38 C 0.67597(10) 0.8226(4) 0.48312(10) 0.0193(6) Uani 1 1 d . . .
N1 N 0.54434(7) 0.7521(3) 0.51185(8) 0.0135(5) Uani 1 1 d . . .
N2 N 0.47631(7) 0.6615(3) 0.54538(8) 0.0139(5) Uani 1 1 d . . .
N3 N 0.54012(7) 0.5104(3) 0.62587(8) 0.0138(5) Uani 1 1 d . . .
N4 N 0.60702(7) 0.5840(3) 0.59039(8) 0.0134(5) Uani 1 1 d . . .
F1 F 0.41697(6) 0.8736(2) 0.63788(6) 0.0254(4) Uani 1 1 d . . .
F2 F 0.34657(7) 0.8554(2) 0.66809(8) 0.0358(5) Uani 1 1 d . . .
F3 F 0.31606(6) 0.5344(2) 0.68594(7) 0.0353(5) Uani 1 1 d . . .
F4 F 0.35917(6) 0.2341(2) 0.67637(7) 0.0304(4) Uani 1 1 d . . .
F5 F 0.42846(6) 0.2486(2) 0.64453(6) 0.0229(4) Uani 1 1 d . . .
F6 F 0.59309(6) 0.0035(2) 0.64730(6) 0.0275(4) Uani 1 1 d . . .
F7 F 0.64247(6) -0.2439(2) 0.71124(7) 0.0301(4) Uani 1 1 d . . .
F8 F 0.72096(5) -0.1523(2) 0.78616(6) 0.0241(4) Uani 1 1 d . . .
F9 F 0.74896(5) 0.1930(2) 0.79807(6) 0.0241(4) Uani 1 1 d . . .
F10 F 0.69983(5) 0.4404(2) 0.73490(6) 0.0185(3) Uani 1 1 d . . .
F11 F 0.68784(6) 1.0216(2) 0.59826(6) 0.0268(4) Uani 1 1 d . . .
F12 F 0.75988(6) 1.1684(2) 0.58363(7) 0.0358(5) Uani 1 1 d . . .
F13 F 0.77696(6) 1.0866(2) 0.50213(8) 0.0358(5) Uani 1 1 d . . .
F14 F 0.72032(6) 0.8599(2) 0.43426(7) 0.0321(4) Uani 1 1 d . . .
F15 F 0.65049(6) 0.7046(2) 0.44983(6) 0.0238(4) Uani 1 1 d . . .
C39 C 0.5000 1.0032(7) 0.7500 0.0518(15) Uani 1 2 d S T P
H10 H 0.4811 1.0804 0.7227 0.062 Uiso 0.5 1 calc R U P
H11 H 0.5189 1.0804 0.7773 0.062 Uiso 0.5 1 calc R U P
Cl1 Cl 0.46372(4) 0.87299(14) 0.76965(4) 0.0648(3) Uani 1 1 d . . .
Ni1 Ni 0.54191(2) 0.62849(4) 0.56841(2) 0.01233(11) Uani 1 1 d . . .

loop_
_atom_site_aniso_label
_atom_site_aniso_U_11
_atom_site_aniso_U_22
_atom_site_aniso_U_33
_atom_site_aniso_U_23
_atom_site_aniso_U_13
_atom_site_aniso_U_12
C1 0.0192(14) 0.0116(13) 0.0179(13) 0.0030(11) 0.0099(12) -0.0010(11)
C2 0.0177(14) 0.0142(14) 0.0142(13) 0.0017(11) 0.0036(11) 0.0027(11)
C3 0.0177(14) 0.0117(13) 0.0110(12) -0.0015(10) 0.0033(11) -0.0007(11)
C4 0.0148(14) 0.0159(14) 0.0118(12) -0.0007(11) 0.0004(11) 0.0011(11)
C5 0.0143(14) 0.0108(13) 0.0161(13) -0.0031(10) 0.0020(11) 0.0010(11)
C6 0.0118(14) 0.0177(15) 0.0189(14) -0.0009(11) 0.0009(11) 0.0027(12)
C7 0.0127(13) 0.0147(14) 0.0201(14) -0.0019(11) 0.0068(11) -0.0020(11)
C8 0.0135(13) 0.0095(13) 0.0194(14) -0.0015(11) 0.0074(11) -0.0001(11)
C9 0.0155(14) 0.0126(14) 0.0181(14) -0.0027(11) 0.0084(11) -0.0027(11)
C10 0.0163(14) 0.0143(14) 0.0150(13) 0.0000(11) 0.0062(11) -0.0011(11)
C11 0.0207(15) 0.0227(15) 0.0139(13) 0.0023(11) 0.0075(12) 0.0003(12)
C12 0.0162(14) 0.0186(15) 0.0154(13) 0.0035(11) 0.0037(11) 0.0033(12)
C13 0.0130(14) 0.0160(14) 0.0151(13) 0.0001(11) 0.0027(11) 0.0004(11)
C14 0.0141(13) 0.0129(14) 0.0120(12) -0.0018(10) 0.0006(11) -0.0007(11)
C15 0.0126(13) 0.0112(13) 0.0130(13) -0.0022(10) 0.0002(11) -0.0004(11)
C16 0.0134(13) 0.0157(14) 0.0156(13) -0.0003(11) 0.0015(11) 0.0025(11)
C17 0.0108(13) 0.0219(15) 0.0204(14) -0.0010(12) 0.0053(11) -0.0026(12)
C18 0.0146(14) 0.0121(13) 0.0132(13) -0.0023(10) 0.0035(11) -0.0034(11)
C19 0.0160(14) 0.0145(14) 0.0175(14) -0.0028(11) 0.0066(11) -0.0008(11)
C20 0.0152(14) 0.0105(13) 0.0159(13) -0.0006(10) 0.0054(11) 0.0003(11)
C21 0.0140(13) 0.0161(14) 0.0145(13) 0.0000(11) 0.0054(11) 0.0026(11)
C22 0.0230(15) 0.0138(14) 0.0220(15) 0.0018(11) 0.0102(12) -0.0002(12)
C23 0.0278(16) 0.0185(15) 0.0274(16) -0.0020(12) 0.0169(14) 0.0052(13)
C24 0.0239(15) 0.0269(17) 0.0255(15) 0.0021(13) 0.0185(13) -0.0006(13)
C25 0.0259(16) 0.0168(15) 0.0219(15) 0.0028(12) 0.0121(13) -0.0047(13)
C26 0.0199(15) 0.0117(14) 0.0175(14) -0.0006(11) 0.0066(12) 0.0026(11)
C27 0.0139(14) 0.0175(14) 0.0176(14) 0.0027(11) 0.0063(11) 0.0029(12)
C28 0.0139(14) 0.0208(15) 0.0200(14) 0.0026(12) 0.0013(12) 0.0006(12)
C29 0.0176(15) 0.0149(14) 0.0247(15) 0.0010(12) 0.0069(12) -0.0036(12)
C30 0.0144(14) 0.0208(15) 0.0220(15) 0.0095(12) 0.0063(12) 0.0078(12)
C31 0.0096(13) 0.0227(15) 0.0158(13) 0.0010(11) 0.0019(11) 0.0003(12)
C32 0.0129(13) 0.0137(14) 0.0181(14) 0.0006(11) 0.0071(11) 0.0017(11)
C33 0.0126(13) 0.0149(14) 0.0204(14) 0.0054(11) 0.0042(11) 0.0010(11)
C34 0.0179(14) 0.0170(15) 0.0221(15) 0.0026(12) 0.0049(12) 0.0014(12)
C35 0.0163(15) 0.0183(15) 0.0320(17) 0.0032(13) -0.0014(13) -0.0055(12)
C36 0.0163(15) 0.0207(16) 0.0412(18) 0.0137(14) 0.0122(14) -0.0001(13)
C37 0.0211(15) 0.0244(16) 0.0279(16) 0.0076(13) 0.0121(13) 0.0033(13)
C38 0.0162(14) 0.0168(14) 0.0231(15) 0.0049(12) 0.0054(12) 0.0008(12)
N1 0.0106(11) 0.0122(11) 0.0158(11) -0.0020(9) 0.0028(9) -0.0022(9)
N2 0.0150(12) 0.0113(11) 0.0131(11) 0.0007(9) 0.0025(9) 0.0010(9)
N3 0.0118(11) 0.0139(12) 0.0156(11) -0.0016(9) 0.0051(9) 0.0006(9)
N4 0.0156(11) 0.0122(11) 0.0118(11) 0.0009(9) 0.0045(9) -0.0012(9)
F1 0.0341(10) 0.0134(8) 0.0367(10) 0.0018(7) 0.0224(8) 0.0002(7)
F2 0.0438(12) 0.0222(10) 0.0588(13) 0.0024(9) 0.0390(10) 0.0083(9)
F3 0.0380(11) 0.0333(10) 0.0517(12) 0.0019(9) 0.0366(10) -0.0008(9)
F4 0.0401(11) 0.0195(9) 0.0396(11) 0.0026(8) 0.0241(9) -0.0067(8)
F5 0.0284(9) 0.0142(8) 0.0283(9) 0.0010(7) 0.0130(8) 0.0027(7)
F6 0.0220(9) 0.0209(9) 0.0263(9) 0.0006(7) -0.0061(7) -0.0036(8)
F7 0.0257(10) 0.0147(9) 0.0402(11) 0.0058(7) 0.0011(8) -0.0020(7)
F8 0.0163(8) 0.0243(9) 0.0281(9) 0.0132(7) 0.0042(7) 0.0067(7)
F9 0.0165(8) 0.0279(9) 0.0195(8) 0.0023(7) -0.0030(7) 0.0017(7)
F10 0.0178(8) 0.0141(8) 0.0205(8) -0.0012(6) 0.0036(7) -0.0007(7)
F11 0.0265(9) 0.0263(10) 0.0248(9) -0.0052(7) 0.0061(7) -0.0058(8)
F12 0.0247(10) 0.0298(10) 0.0437(11) -0.0014(9) 0.0022(9) -0.0145(8)
F13 0.0189(9) 0.0325(10) 0.0585(13) 0.0147(9) 0.0174(9) -0.0044(8)
F14 0.0313(10) 0.0396(11) 0.0355(10) 0.0103(8) 0.0239(9) 0.0053(9)
F15 0.0244(9) 0.0249(9) 0.0235(9) -0.0034(7) 0.0104(7) -0.0036(7)
C39 0.070(4) 0.023(3) 0.046(3) 0.000 0.004(3) 0.000
Cl1 0.0838(9) 0.0452(6) 0.0541(6) 0.0088(5) 0.0129(6) -0.0103(6)
Ni1 0.01079(18) 0.01259(19) 0.01222(18) 0.00133(13) 0.00270(14) 0.00044(14)

loop_
_atom_type_symbol
_atom_type_description
_atom_type_scat_dispersion_real
_atom_type_scat_dispersion_imag
_atom_type_scat_source
C C 0.0041 0.0020 'International Tables Vol C Tables 4.2.6.8 and 6.1.1.4'
H H 0.0000 0.0000 'International Tables Vol C Tables 4.2.6.8 and 6.1.1.4'
F F 0.0215 0.0127 'International Tables Vol C Tables 4.2.6.8 and 6.1.1.4'
N N 0.0078 0.0041 'International Tables Vol C Tables 4.2.6.8 and 6.1.1.4'
Ni Ni 0.3231 1.3236 'International Tables Vol C Tables 4.2.6.8 and 6.1.1.4'
Cl Cl 0.1720 0.1930 'International Tables Vol C Tables 4.2.6.8 and 6.1.1.4'

loop_
_geom_angle_atom_site_label_1
_geom_angle_atom_site_label_2
_geom_angle_atom_site_label_3
_geom_angle
_geom_angle_site_symmetry_1
C2 C1 C20 106.4(2) .
C2 C1 H1 126.8 .
C20 C1 H1 126.8 .
C1 C2 C3 107.6(2) .
C1 C2 H2 126.2 .
C3 C2 H2 126.2 .
C4 C3 N1 125.2(2) .
C4 C3 C2 124.1(2) .
N1 C3 C2 110.6(2) .
C3 C4 C5 123.7(2) .
C3 C4 H3 118.1 .
C5 C4 H3 118.1 .
C4 C5 N2 124.9(2) .
C4 C5 C6 124.3(2) .
N2 C5 C6 110.5(2) .
C7 C6 C5 107.4(2) .
C7 C6 H4 126.3 .
C5 C6 H4 126.3 .
C6 C7 C8 106.7(2) .
C6 C7 H5 126.7 .
C8 C7 H5 126.7 .
N2 C8 C9 124.5(2) .
N2 C8 C7 110.7(2) .
C9 C8 C7 124.8(2) .
C10 C9 C8 122.4(2) .
C10 C9 C21 120.2(2) .
C8 C9 C21 117.1(2) .
C9 C10 N3 124.5(2) .
C9 C10 C11 124.7(2) .
N3 C10 C11 110.1(2) .
C12 C11 C10 107.0(2) .
C12 C11 H6 126.5 .
C10 C11 H6 126.5 .
C11 C12 C13 107.2(2) .
C11 C12 H7 126.4 .
C13 C12 H7 126.4 .
N3 C13 C14 124.8(2) .
N3 C13 C12 110.7(2) .
C14 C13 C12 124.4(2) .
C15 C14 C13 122.2(2) .
C15 C14 C27 120.1(2) .
C13 C14 C27 117.6(2) .
N4 C15 C14 124.6(2) .
N4 C15 C16 110.7(2) .
C14 C15 C16 124.4(2) .
C17 C16 C15 106.7(2) .
C17 C16 H8 126.6 .
C15 C16 H8 126.6 .
C16 C17 C18 106.8(2) .
C16 C17 H9 126.6 .
C18 C17 H9 126.6 .
N4 C18 C19 124.9(2) .
N4 C18 C17 111.0(2) .
C19 C18 C17 123.6(2) .
C20 C19 C18 122.2(3) .
C20 C19 C33 120.1(2) .
C18 C19 C33 117.5(2) .
N1 C20 C19 124.2(2) .
N1 C20 C1 110.8(2) .
C19 C20 C1 124.8(2) .
C26 C21 C22 116.0(2) .
C26 C21 C9 123.0(2) .
C22 C21 C9 120.8(2) .
F1 C22 C23 117.7(2) .
F1 C22 C21 119.7(2) .
C23 C22 C21 122.6(3) .
F2 C23 C24 120.6(3) .
F2 C23 C22 120.1(3) .
C24 C23 C22 119.3(3) .
F3 C24 C25 119.9(3) .
F3 C24 C23 120.1(3) .
C25 C24 C23 120.0(3) .
F4 C25 C24 119.9(2) .
F4 C25 C26 120.4(3) .
C24 C25 C26 119.7(3) .
F5 C26 C25 117.3(2) .
F5 C26 C21 120.2(2) .
C25 C26 C21 122.4(2) .
C28 C27 C32 116.5(2) .
C28 C27 C14 121.0(2) .
C32 C27 C14 122.4(2) .
F6 C28 C29 117.6(2) .
F6 C28 C27 119.7(2) .
C29 C28 C27 122.6(3) .
F7 C29 C28 120.9(2) .
F7 C29 C30 119.9(3) .
C28 C29 C30 119.1(3) .
F8 C30 C31 120.5(2) .
F8 C30 C29 119.5(3) .
C31 C30 C29 120.0(3) .
F9 C31 C30 120.4(2) .
F9 C31 C32 119.9(2) .
C30 C31 C32 119.7(2) .
F10 C32 C31 118.0(2) .
F10 C32 C27 119.9(2) .
C31 C32 C27 122.1(3) .
C38 C33 C34 116.1(3) .
C38 C33 C19 123.6(2) .
C34 C33 C19 120.2(2) .
F11 C34 C35 118.0(3) .
F11 C34 C33 119.7(2) .
C35 C34 C33 122.3(3) .
F12 C35 C34 120.7(3) .
F12 C35 C36 120.0(3) .
C34 C35 C36 119.3(3) .
F13 C36 C37 120.2(3) .
F13 C36 C35 119.7(3) .
C37 C36 C35 120.1(3) .
F14 C37 C36 120.1(3) .
F14 C37 C38 120.4(3) .
C36 C37 C38 119.4(3) .
F15 C38 C37 117.2(3) .
F15 C38 C33 120.1(2) .
C37 C38 C33 122.7(3) .
C20 N1 C3 104.5(2) .
C20 N1 Ni1 128.56(18) .
C3 N1 Ni1 126.88(18) .
C8 N2 C5 104.6(2) .
C8 N2 Ni1 128.68(18) .
C5 N2 Ni1 126.61(18) .
C13 N3 C10 104.8(2) .
C13 N3 Ni1 127.49(17) .
C10 N3 Ni1 127.72(18) .
C18 N4 C15 104.6(2) .
C18 N4 Ni1 128.10(17) .
C15 N4 Ni1 126.98(17) .
Cl1 C39 Cl1 112.0(3) 2_656
Cl1 C39 H10 109.2 2_656
Cl1 C39 H10 109.2 .
Cl1 C39 H11 109.2 2_656
Cl1 C39 H11 109.2 .
H10 C39 H11 107.9 .
N2 Ni1 N3 89.44(9) .
N2 Ni1 N4 177.28(9) .
N3 Ni1 N4 90.03(9) .
N2 Ni1 N1 90.93(9) .
N3 Ni1 N1 178.53(10) .
N4 Ni1 N1 89.67(9) .

loop_
_geom_bond_atom_site_label_1
_geom_bond_atom_site_label_2
_geom_bond_distance
_geom_bond_site_symmetry_2
C1 C2 1.343(4) .
C1 C20 1.449(4) .
C1 H1 0.9500 .
C2 C3 1.435(4) .
C2 H2 0.9500 .
C3 C4 1.367(4) .
C3 N1 1.384(3) .
C4 C5 1.377(4) .
C4 H3 0.9500 .
C5 N2 1.386(3) .
C5 C6 1.435(4) .
C6 C7 1.348(4) .
C6 H4 0.9500 .
C7 C8 1.442(4) .
C7 H5 0.9500 .
C8 N2 1.383(3) .
C8 C9 1.387(4) .
C9 C10 1.382(4) .
C9 C21 1.496(4) .
C10 N3 1.389(3) .
C10 C11 1.439(4) .
C11 C12 1.346(4) .
C11 H6 0.9500 .
C12 C13 1.434(4) .
C12 H7 0.9500 .
C13 N3 1.378(3) .
C13 C14 1.394(4) .
C14 C15 1.386(4) .
C14 C27 1.492(4) .
C15 N4 1.381(3) .
C15 C16 1.437(4) .
C16 C17 1.353(4) .
C16 H8 0.9500 .
C17 C18 1.432(4) .
C17 H9 0.9500 .
C18 N4 1.378(3) .
C18 C19 1.397(4) .
C19 C20 1.387(4) .
C19 C33 1.495(4) .
C20 N1 1.382(3) .
C21 C26 1.387(4) .
C21 C22 1.390(4) .
C22 F1 1.348(3) .
C22 C23 1.381(4) .
C23 F2 1.339(3) .
C23 C24 1.377(4) .
C24 F3 1.341(3) .
C24 C25 1.371(4) .
C25 F4 1.341(3) .
C25 C26 1.381(4) .
C26 F5 1.346(3) .
C27 C28 1.386(4) .
C27 C32 1.387(4) .
C28 F6 1.352(3) .
C28 C29 1.378(4) .
C29 F7 1.342(3) .
C29 C30 1.383(4) .
C30 F8 1.341(3) .
C30 C31 1.374(4) .
C31 F9 1.342(3) .
C31 C32 1.381(4) .
C32 F10 1.342(3) .
C33 C38 1.386(4) .
C33 C34 1.394(4) .
C34 F11 1.345(3) .
C34 C35 1.381(4) .
C35 F12 1.343(3) .
C35 C36 1.381(5) .
C36 F13 1.347(3) .
C36 C37 1.374(4) .
C37 F14 1.346(3) .
C37 C38 1.380(4) .
C38 F15 1.346(3) .
N1 Ni1 1.936(2) .
N2 Ni1 1.932(2) .
N3 Ni1 1.932(2) .
N4 Ni1 1.932(2) .
C39 Cl1 1.760(3) 2_656
C39 Cl1 1.760(3) .
C39 H10 0.9900 .
C39 H11 0.9900 .

loop_
_geom_torsion_atom_site_label_1
_geom_torsion_atom_site_label_2
_geom_torsion_atom_site_label_3
_geom_torsion_atom_site_label_4
_geom_torsion
C20 C1 C2 C3 2.1(3)
C1 C2 C3 C4 175.2(3)
C1 C2 C3 N1 -2.1(3)
N1 C3 C4 C5 5.4(4)
C2 C3 C4 C5 -171.5(3)
C3 C4 C5 N2 -0.8(4)
C3 C4 C5 C6 172.3(3)
C4 C5 C6 C7 -171.7(3)
N2 C5 C6 C7 2.2(3)
C5 C6 C7 C8 -1.0(3)
C6 C7 C8 N2 -0.5(3)
C6 C7 C8 C9 -177.9(3)
N2 C8 C9 C10 -10.6(4)
C7 C8 C9 C10 166.4(3)
N2 C8 C9 C21 175.1(2)
C7 C8 C9 C21 -7.9(4)
C8 C9 C10 N3 1.8(4)
C21 C9 C10 N3 175.8(2)
C8 C9 C10 C11 -167.9(3)
C21 C9 C10 C11 6.2(4)
C9 C10 C11 C12 166.1(3)
N3 C10 C11 C12 -4.8(3)
C10 C11 C12 C13 3.1(3)
C11 C12 C13 N3 -0.5(3)
C11 C12 C13 C14 176.5(3)
N3 C13 C14 C15 13.4(4)
C12 C13 C14 C15 -163.1(3)
N3 C13 C14 C27 -170.1(2)
C12 C13 C14 C27 13.4(4)
C13 C14 C15 N4 -4.9(4)
C27 C14 C15 N4 178.7(2)
C13 C14 C15 C16 167.8(3)
C27 C14 C15 C16 -8.6(4)
N4 C15 C16 C17 4.4(3)
C14 C15 C16 C17 -169.2(3)
C15 C16 C17 C18 -4.2(3)
C16 C17 C18 N4 2.8(3)
C16 C17 C18 C19 -170.1(3)
N4 C18 C19 C20 -11.7(4)
C17 C18 C19 C20 160.1(3)
N4 C18 C19 C33 172.1(2)
C17 C18 C19 C33 -16.0(4)
C18 C19 C20 N1 8.3(4)
C33 C19 C20 N1 -175.6(2)
C18 C19 C20 C1 -164.8(3)
C33 C19 C20 C1 11.3(4)
C2 C1 C20 N1 -1.5(3)
C2 C1 C20 C19 172.4(3)
C10 C9 C21 C26 -64.7(4)
C8 C9 C21 C26 109.7(3)
C10 C9 C21 C22 120.4(3)
C8 C9 C21 C22 -65.2(4)
C26 C21 C22 F1 179.2(2)
C9 C21 C22 F1 -5.6(4)
C26 C21 C22 C23 -1.5(4)
C9 C21 C22 C23 173.7(3)
F1 C22 C23 F2 0.4(4)
C21 C22 C23 F2 -178.9(3)
F1 C22 C23 C24 179.8(3)
C21 C22 C23 C24 0.5(5)
F2 C23 C24 F3 1.5(5)
C22 C23 C24 F3 -177.9(3)
F2 C23 C24 C25 -179.9(3)
C22 C23 C24 C25 0.7(5)
F3 C24 C25 F4 -2.2(4)
C23 C24 C25 F4 179.2(3)
F3 C24 C25 C26 177.8(3)
C23 C24 C25 C26 -0.8(5)
F4 C25 C26 F5 1.8(4)
C24 C25 C26 F5 -178.3(3)
F4 C25 C26 C21 179.7(2)
C24 C25 C26 C21 -0.3(4)
C22 C21 C26 F5 179.3(2)
C9 C21 C26 F5 4.2(4)
C22 C21 C26 C25 1.4(4)
C9 C21 C26 C25 -173.7(3)
C15 C14 C27 C28 -115.5(3)
C13 C14 C27 C28 67.9(3)
C15 C14 C27 C32 68.0(4)
C13 C14 C27 C32 -108.6(3)
C32 C27 C28 F6 -179.4(2)
C14 C27 C28 F6 3.9(4)
C32 C27 C28 C29 -0.1(4)
C14 C27 C28 C29 -176.8(3)
F6 C28 C29 F7 -1.2(4)
C27 C28 C29 F7 179.4(3)
F6 C28 C29 C30 179.3(2)
C27 C28 C29 C30 0.0(4)
F7 C29 C30 F8 0.3(4)
C28 C29 C30 F8 179.7(3)
F7 C29 C30 C31 -179.3(3)
C28 C29 C30 C31 0.1(4)
F8 C30 C31 F9 -1.1(4)
C29 C30 C31 F9 178.6(2)
F8 C30 C31 C32 -179.8(2)
C29 C30 C31 C32 -0.2(4)
F9 C31 C32 F10 0.5(4)
C30 C31 C32 F10 179.3(2)
F9 C31 C32 C27 -178.6(2)
C30 C31 C32 C27 0.1(4)
C28 C27 C32 F10 -179.1(2)
C14 C27 C32 F10 -2.5(4)
C28 C27 C32 C31 0.0(4)
C14 C27 C32 C31 176.7(2)
C20 C19 C33 C38 -65.7(4)
C18 C19 C33 C38 110.6(3)
C20 C19 C33 C34 115.3(3)
C18 C19 C33 C34 -68.4(3)
C38 C33 C34 F11 179.4(2)
C19 C33 C34 F11 -1.5(4)
C38 C33 C34 C35 -0.5(4)
C19 C33 C34 C35 178.5(3)
F11 C34 C35 F12 0.3(4)
C33 C34 C35 F12 -179.8(3)
F11 C34 C35 C36 -179.1(3)
C33 C34 C35 C36 0.9(4)
F12 C35 C36 F13 1.7(4)
C34 C35 C36 F13 -179.0(3)
F12 C35 C36 C37 -179.3(3)
C34 C35 C36 C37 0.0(4)
F13 C36 C37 F14 -0.5(4)
C35 C36 C37 F14 -179.6(3)
F13 C36 C37 C38 177.8(3)
C35 C36 C37 C38 -1.3(4)
F14 C37 C38 F15 1.5(4)
C36 C37 C38 F15 -176.8(3)
F14 C37 C38 C33 179.9(3)
C36 C37 C38 C33 1.7(4)
C34 C33 C38 F15 177.7(2)
C19 C33 C38 F15 -1.4(4)
C34 C33 C38 C37 -0.7(4)
C19 C33 C38 C37 -179.8(3)
C19 C20 N1 C3 -173.7(3)
C1 C20 N1 C3 0.3(3)
C19 C20 N1 Ni1 7.4(4)
C1 C20 N1 Ni1 -178.60(18)
C4 C3 N1 C20 -176.2(3)
C2 C3 N1 C20 1.1(3)
C4 C3 N1 Ni1 2.7(4)
C2 C3 N1 Ni1 179.95(17)
C9 C8 N2 C5 179.2(3)
C7 C8 N2 C5 1.9(3)
C9 C8 N2 Ni1 2.4(4)
C7 C8 N2 Ni1 -175.01(17)
C4 C5 N2 C8 171.4(3)
C6 C5 N2 C8 -2.5(3)
C4 C5 N2 Ni1 -11.6(4)
C6 C5 N2 Ni1 174.49(18)
C14 C13 N3 C10 -179.4(3)
C12 C13 N3 C10 -2.4(3)
C14 C13 N3 Ni1 -1.1(4)
C12 C13 N3 Ni1 175.86(18)
C9 C10 N3 C13 -166.6(3)
C11 C10 N3 C13 4.4(3)
C9 C10 N3 Ni1 15.1(4)
C11 C10 N3 Ni1 -173.90(18)
C19 C18 N4 C15 172.7(2)
C17 C18 N4 C15 -0.1(3)
C19 C18 N4 Ni1 -0.8(4)
C17 C18 N4 Ni1 -173.54(18)
C14 C15 N4 C18 171.0(2)
C16 C15 N4 C18 -2.6(3)
C14 C15 N4 Ni1 -15.5(4)
C16 C15 N4 Ni1 170.97(18)
